data_2226138
loop_
_publ_author_name
'Yan, Yu-Gang'
'Tu, Guo-Gang'
'Wang, Ling-Dong'
'Liu, Jian'
'Li, Shao-Hua'

_publ_section_title
;
 4-Chloro-<i>N</i>-[3-methyl-1-(5-thioxo-4,5-dihydro-1,3,4-oxadiazol-2-yl)butyl]benzamide
;
_journal_coeditor_code HB5439
_journal_issue 6
_journal_name_full 'Acta Crystallographica Section E'
_journal_page_first o1381
_journal_paper_doi 10.1107/S1600536810017368
_journal_volume 66
_journal_year 2010
_chemical_formula_iupac 'C14 H16 Cl N3 O2 S'
_chemical_formula_moiety 'C14 H16 Cl N3 O2 S'
_chemical_formula_sum 'C14 H16 Cl N3 O2 S'
_chemical_formula_weight 325.81
_chemical_name_systematic
;
4-Chloro-<i>N</i>-[3-methyl-1-(5-thioxo-4,5-dihydro-1,3,4-oxadiazol-2-
yl)butyl]benzamide
;
_space_group_IT_number 19
_symmetry_cell_setting orthorhombic
_symmetry_space_group_name_Hall 'P 2ac 2ab'
_symmetry_space_group_name_H-M 'P 21 21 21'
_atom_sites_solution_hydrogens geom
_atom_sites_solution_primary direct
_atom_sites_solution_secondary difmap
_audit_creation_method SHELXL-97
_cell_angle_alpha 90.00
_cell_angle_beta 90.00
_cell_angle_gamma 90.00
_cell_formula_units_Z 4
_cell_length_a 6.0171(6)
_cell_length_b 15.3120(15)
_cell_length_c 18.1493(17)
_cell_measurement_reflns_used 2117
_cell_measurement_temperature 298(2)
_cell_measurement_theta_max 21.721
_cell_measurement_theta_min 2.609
_cell_volume 1672.2(3)
_computing_cell_refinement 'SAINT (Bruker, 2001)'
_computing_data_collection 'SMART (Bruker, 2001)'
_computing_data_reduction 'SAINT (Bruker, 2001)'
_computing_molecular_graphics 'SHELXTL (Sheldrick, 2008)'
_computing_publication_material 'SHELXTL (Sheldrick, 2008) and publCIF (Westrip, 2010)'
_computing_structure_refinement 'SHELXL97 (Sheldrick, 2008)'
_computing_structure_solution 'SHELXS97 (Sheldrick, 2008)'
_diffrn_ambient_temperature 298(2)
_diffrn_measured_fraction_theta_full 0.999
_diffrn_measured_fraction_theta_max 0.999
_diffrn_measurement_device_type 'Bruker SMART CCD'
_diffrn_measurement_method \w
_diffrn_radiation_monochromator graphite
_diffrn_radiation_source 'fine-focus sealed tube'
_diffrn_radiation_type MoK\a
_diffrn_radiation_wavelength 0.71073
_diffrn_reflns_av_R_equivalents 0.0556
_diffrn_reflns_av_sigmaI/netI 0.0737
_diffrn_reflns_limit_h_max 7
_diffrn_reflns_limit_h_min -7
_diffrn_reflns_limit_k_max 11
_diffrn_reflns_limit_k_min -18
_diffrn_reflns_limit_l_max 16
_diffrn_reflns_limit_l_min -21
_diffrn_reflns_number 7892
_diffrn_reflns_theta_full 25.02
_diffrn_reflns_theta_max 25.02
_diffrn_reflns_theta_min 1.74
_exptl_absorpt_coefficient_mu 0.360
_exptl_absorpt_correction_T_max 0.938
_exptl_absorpt_correction_T_min 0.864
_exptl_absorpt_correction_type multi-scan
_exptl_absorpt_process_details '(SADABS; Sheldrick, 1996)'
_exptl_crystal_colour colourless
_exptl_crystal_density_diffrn 1.294
_exptl_crystal_density_method 'not measured'
_exptl_crystal_description block
_exptl_crystal_F_000 680
_exptl_crystal_size_max 0.42
_exptl_crystal_size_mid 0.22
_exptl_crystal_size_min 0.18
_refine_diff_density_max 0.305
_refine_diff_density_min -0.318
_refine_ls_abs_structure_details 'Flack (1983), 1219 Friedel pairs'
_refine_ls_abs_structure_Flack -0.09(14)
_refine_ls_extinction_coef 0.0034(7)
_refine_ls_extinction_expression Fc^*^=kFc[1+0.001xFc^2^\l^3^/sin(2\q)]^-1/4^
_refine_ls_extinction_method 'SHELXL97 (Sheldrick, 2008)'
_refine_ls_goodness_of_fit_ref 1.100
_refine_ls_hydrogen_treatment constr
_refine_ls_matrix_type full
_refine_ls_number_parameters 193
_refine_ls_number_reflns 2951
_refine_ls_number_restraints 0
_refine_ls_restrained_S_all 1.100
_refine_ls_R_factor_all 0.1222
_refine_ls_R_factor_gt 0.0495
_refine_ls_shift/su_max 0.000
_refine_ls_shift/su_mean 0.000
_refine_ls_structure_factor_coef Fsqd
_refine_ls_weighting_details 'calc w=1/[\s^2^(Fo^2^)+(0.0147P)^2^+1.0529P] where P=(Fo^2^+2Fc^2^)/3'
_refine_ls_weighting_scheme calc
_refine_ls_wR_factor_gt 0.0773
_refine_ls_wR_factor_ref 0.1079
_reflns_number_gt 1447
_reflns_number_total 2951
_reflns_threshold_expression I>2\s(I)
_cod_data_source_file hb5439.cif
_cod_data_source_block I
_cod_depositor_comments
;
The following automatic conversions were performed:
'_symmetry_cell_setting' value 'Orthorhombic' changed to 'orthorhombic'
according to '/home/saulius/struct/CIF-dictionaries/cif_core.dic'
dictionary named 'cif_core.dic' version 2.4.1 from 2010-06-29.

Automatic conversion script
Id: cif_fix_enum 1527 2010-12-29 10:47:43Z saulius 
;
_cod_database_code 2226138
_cod_database_fobs_code 2226138

loop_
_symmetry_equiv_pos_as_xyz
'x, y, z'
'-x+1/2, -y, z+1/2'
'-x, y+1/2, -z+1/2'
'x+1/2, -y+1/2, -z'

loop_
_atom_site_type_symbol
_atom_site_label
_atom_site_fract_x
_atom_site_fract_y
_atom_site_fract_z
_atom_site_U_iso_or_equiv
_atom_site_adp_type
_atom_site_calc_flag
_atom_site_refinement_flags
_atom_site_occupancy
_atom_site_disorder_assembly
_atom_site_disorder_group
Cl Cl1 1.2875(3) 0.07537(10) -0.04447(8) 0.1082(7) Uani d . 1 . .
N N1 0.4961(8) 0.5638(3) 0.2486(2) 0.0653(12) Uani d . 1 . .
H H1 0.4553 0.6175 0.2515 0.078 Uiso calc R 1 . .
N N2 0.6705(8) 0.5299(2) 0.2891(2) 0.0679(12) Uani d . 1 . .
N N3 0.9177(6) 0.3351(2) 0.22952(19) 0.0530(10) Uani d . 1 . .
H H3 1.0323 0.3577 0.2086 0.064 Uiso calc R 1 . .
O O1 0.5141(6) 0.4303(2) 0.21792(16) 0.0650(10) Uani d . 1 . .
O O2 0.6632(6) 0.22820(19) 0.23058(17) 0.0672(10) Uani d . 1 . .
S S1 0.1860(3) 0.51382(10) 0.14928(8) 0.0902(5) Uani d . 1 . .
C C1 0.3976(8) 0.5066(3) 0.2049(2) 0.0601(13) Uani d . 1 . .
C C2 0.6745(10) 0.4498(3) 0.2683(2) 0.0555(13) Uani d . 1 . .
C C3 0.8216(9) 0.3780(3) 0.2935(2) 0.0572(13) Uani d . 1 . .
H H3A 0.7295 0.3352 0.3195 0.069 Uiso calc R 1 . .
C C4 0.9999(9) 0.4102(3) 0.3469(2) 0.0628(14) Uani d . 1 . .
H H4A 1.0827 0.4567 0.3233 0.075 Uiso calc R 1 . .
H H4B 0.9271 0.4348 0.3898 0.075 Uiso calc R 1 . .
C C5 1.1631(10) 0.3406(3) 0.3725(3) 0.0793(17) Uani d . 1 . .
H H5 1.2452 0.3206 0.3290 0.095 Uiso calc R 1 . .
C C6 1.3329(10) 0.3803(4) 0.4260(3) 0.097(2) Uani d . 1 . .
H H6A 1.2604 0.3948 0.4715 0.145 Uiso calc R 1 . .
H H6B 1.3955 0.4321 0.4046 0.145 Uiso calc R 1 . .
H H6C 1.4490 0.3387 0.4353 0.145 Uiso calc R 1 . .
C C7 1.0511(12) 0.2623(4) 0.4053(3) 0.129(3) Uani d . 1 . .
H H7A 0.9645 0.2799 0.4471 0.193 Uiso calc R 1 . .
H H7B 1.1615 0.2208 0.4205 0.193 Uiso calc R 1 . .
H H7C 0.9557 0.2360 0.3692 0.193 Uiso calc R 1 . .
C C8 0.8305(9) 0.2601(3) 0.2021(2) 0.0520(12) Uani d . 1 . .
C C9 0.9491(9) 0.2185(3) 0.1398(3) 0.0518(13) Uani d . 1 . .
C C10 0.8393(9) 0.1520(3) 0.1025(2) 0.0575(13) Uani d . 1 . .
H H10 0.6966 0.1359 0.1168 0.069 Uiso calc R 1 . .
C C11 0.9413(10) 0.1093(3) 0.0440(3) 0.0673(15) Uani d . 1 . .
H H11 0.8661 0.0660 0.0181 0.081 Uiso calc R 1 . .
C C12 1.1541(11) 0.1319(3) 0.0247(3) 0.0663(15) Uani d . 1 . .
C C13 1.2613(9) 0.1986(3) 0.0598(3) 0.0681(15) Uani d . 1 . .
H H13 1.4027 0.2153 0.0446 0.082 Uiso calc R 1 . .
C C14 1.1604(9) 0.2411(3) 0.1174(3) 0.0639(14) Uani d . 1 . .
H H14 1.2355 0.2858 0.1416 0.077 Uiso calc R 1 . .

loop_
_atom_site_aniso_label
_atom_site_aniso_U_11
_atom_site_aniso_U_22
_atom_site_aniso_U_33
_atom_site_aniso_U_12
_atom_site_aniso_U_13
_atom_site_aniso_U_23
Cl1 0.1383(16) 0.0987(12) 0.0876(10) 0.0156(12) 0.0383(11) -0.0126(9)
N1 0.069(3) 0.046(3) 0.081(3) 0.002(3) -0.002(3) -0.005(2)
N2 0.078(3) 0.047(3) 0.079(3) 0.005(3) -0.012(3) -0.004(2)
N3 0.050(3) 0.044(2) 0.066(3) -0.006(2) 0.007(2) -0.0108(19)
O1 0.079(3) 0.045(2) 0.071(2) 0.002(2) -0.019(2) -0.0068(17)
O2 0.069(3) 0.046(2) 0.086(2) -0.004(2) 0.016(2) -0.0039(17)
S1 0.0914(12) 0.0756(10) 0.1037(11) -0.0050(10) -0.0315(10) 0.0091(9)
C1 0.064(4) 0.058(3) 0.058(3) -0.009(3) -0.004(3) -0.002(3)
C2 0.074(4) 0.037(3) 0.056(3) 0.004(3) 0.001(3) -0.005(2)
C3 0.072(4) 0.046(3) 0.053(3) 0.001(3) 0.009(3) -0.002(2)
C4 0.074(4) 0.056(3) 0.058(3) 0.001(3) -0.007(3) -0.004(3)
C5 0.088(5) 0.075(4) 0.074(4) 0.001(4) -0.015(4) 0.007(3)
C6 0.094(5) 0.109(5) 0.088(4) 0.010(4) -0.017(4) 0.003(3)
C7 0.140(7) 0.092(5) 0.154(6) -0.018(5) -0.040(5) 0.056(5)
C8 0.056(3) 0.043(3) 0.057(3) 0.000(3) 0.000(3) 0.001(2)
C9 0.057(3) 0.037(3) 0.062(3) -0.002(3) -0.006(3) -0.003(2)
C10 0.062(4) 0.044(3) 0.067(3) -0.004(3) 0.001(3) 0.002(2)
C11 0.097(5) 0.048(3) 0.056(3) 0.001(3) -0.001(3) -0.001(3)
C12 0.084(5) 0.055(3) 0.059(3) 0.011(4) 0.007(3) 0.005(3)
C13 0.063(4) 0.068(4) 0.074(3) 0.005(3) 0.014(3) 0.006(3)
C14 0.067(4) 0.051(3) 0.074(3) -0.003(3) -0.002(3) 0.000(3)

loop_
_atom_type_symbol
_atom_type_description
_atom_type_scat_dispersion_real
_atom_type_scat_dispersion_imag
_atom_type_scat_source
C C 0.0033 0.0016 'International Tables Vol C Tables 4.2.6.8 and 6.1.1.4'
H H 0.0000 0.0000 'International Tables Vol C Tables 4.2.6.8 and 6.1.1.4'
O O 0.0106 0.0060 'International Tables Vol C Tables 4.2.6.8 and 6.1.1.4'
N N 0.0061 0.0033 'International Tables Vol C Tables 4.2.6.8 and 6.1.1.4'
S S 0.1246 0.1234 'International Tables Vol C Tables 4.2.6.8 and 6.1.1.4'
Cl Cl 0.1484 0.1585 'International Tables Vol C Tables 4.2.6.8 and 6.1.1.4'

loop_
_geom_angle_atom_site_label_1
_geom_angle_atom_site_label_2
_geom_angle_atom_site_label_3
_geom_angle_site_symmetry_1
_geom_angle_site_symmetry_3
_geom_angle
_geom_angle_publ_flag
C1 N1 N2 . . 114.3(4) ?
C1 N1 H1 . . 122.9 ?
N2 N1 H1 . . 122.9 ?
C2 N2 N1 . . 102.5(4) ?
C8 N3 C3 . . 121.5(4) ?
C8 N3 H3 . . 119.3 ?
C3 N3 H3 . . 119.3 ?
C2 O1 C1 . . 106.8(3) ?
N1 C1 O1 . . 103.3(4) ?
N1 C1 S1 . . 132.6(4) ?
O1 C1 S1 . . 124.0(4) ?
N2 C2 O1 . . 113.1(5) ?
N2 C2 C3 . . 128.9(5) ?
O1 C2 C3 . . 117.9(4) ?
N3 C3 C2 . . 109.0(3) ?
N3 C3 C4 . . 111.9(4) ?
C2 C3 C4 . . 112.1(4) ?
N3 C3 H3A . . 107.9 ?
C2 C3 H3A . . 107.9 ?
C4 C3 H3A . . 107.9 ?
C5 C4 C3 . . 114.9(4) ?
C5 C4 H4A . . 108.5 ?
C3 C4 H4A . . 108.5 ?
C5 C4 H4B . . 108.5 ?
C3 C4 H4B . . 108.5 ?
H4A C4 H4B . . 107.5 ?
C7 C5 C4 . . 113.0(5) ?
C7 C5 C6 . . 111.4(5) ?
C4 C5 C6 . . 110.2(4) ?
C7 C5 H5 . . 107.3 ?
C4 C5 H5 . . 107.3 ?
C6 C5 H5 . . 107.3 ?
C5 C6 H6A . . 109.5 ?
C5 C6 H6B . . 109.5 ?
H6A C6 H6B . . 109.5 ?
C5 C6 H6C . . 109.5 ?
H6A C6 H6C . . 109.5 ?
H6B C6 H6C . . 109.5 ?
C5 C7 H7A . . 109.5 ?
C5 C7 H7B . . 109.5 ?
H7A C7 H7B . . 109.5 ?
C5 C7 H7C . . 109.5 ?
H7A C7 H7C . . 109.5 ?
H7B C7 H7C . . 109.5 ?
O2 C8 N3 . . 119.8(4) ?
O2 C8 C9 . . 122.9(4) ?
N3 C8 C9 . . 117.2(4) ?
C14 C9 C10 . . 118.6(5) ?
C14 C9 C8 . . 124.2(4) ?
C10 C9 C8 . . 117.3(5) ?
C11 C10 C9 . . 120.4(5) ?
C11 C10 H10 . . 119.8 ?
C9 C10 H10 . . 119.8 ?
C12 C11 C10 . . 119.3(5) ?
C12 C11 H11 . . 120.4 ?
C10 C11 H11 . . 120.4 ?
C13 C12 C11 . . 120.7(5) ?
C13 C12 Cl1 . . 119.7(5) ?
C11 C12 Cl1 . . 119.6(5) ?
C12 C13 C14 . . 120.1(5) ?
C12 C13 H13 . . 120.0 ?
C14 C13 H13 . . 120.0 ?
C13 C14 C9 . . 120.9(5) ?
C13 C14 H14 . . 119.6 ?
C9 C14 H14 . . 119.6 ?

loop_
_geom_bond_atom_site_label_1
_geom_bond_atom_site_label_2
_geom_bond_site_symmetry_2
_geom_bond_distance
_geom_bond_publ_flag
Cl1 C12 . 1.723(5) ?
N1 C1 . 1.321(5) ?
N1 N2 . 1.382(5) ?
N1 H1 . 0.8600 ?
N2 C2 . 1.283(5) ?
N3 C8 . 1.357(5) ?
N3 C3 . 1.454(5) ?
N3 H3 . 0.8600 ?
O1 C2 . 1.363(5) ?
O1 C1 . 1.382(5) ?
O2 C8 . 1.232(5) ?
S1 C1 . 1.629(5) ?
C2 C3 . 1.483(6) ?
C3 C4 . 1.527(6) ?
C3 H3A . 0.9800 ?
C4 C5 . 1.522(6) ?
C4 H4A . 0.9700 ?
C4 H4B . 0.9700 ?
C5 C7 . 1.498(7) ?
C5 C6 . 1.535(7) ?
C5 H5 . 0.9800 ?
C6 H6A . 0.9600 ?
C6 H6B . 0.9600 ?
C6 H6C . 0.9600 ?
C7 H7A . 0.9600 ?
C7 H7B . 0.9600 ?
C7 H7C . 0.9600 ?
C8 C9 . 1.481(6) ?
C9 C14 . 1.379(6) ?
C9 C10 . 1.390(6) ?
C10 C11 . 1.390(6) ?
C10 H10 . 0.9300 ?
C11 C12 . 1.372(7) ?
C11 H11 . 0.9300 ?
C12 C13 . 1.366(6) ?
C13 C14 . 1.373(6) ?
C13 H13 . 0.9300 ?
C14 H14 . 0.9300 ?

loop_
_geom_hbond_atom_site_label_D
_geom_hbond_atom_site_label_H
_geom_hbond_atom_site_label_A
_geom_hbond_site_symmetry_A
_geom_hbond_distance_DH
_geom_hbond_distance_HA
_geom_hbond_distance_DA
_geom_hbond_angle_DHA
N1 H1 O2 3_655 0.86 1.87 2.720(6) 171
N3 H3 S1 1_655 0.86 2.78 3.495(4) 142

loop_
_geom_torsion_atom_site_label_1
_geom_torsion_atom_site_label_2
_geom_torsion_atom_site_label_3
_geom_torsion_atom_site_label_4
_geom_torsion_site_symmetry_1
_geom_torsion_site_symmetry_2
_geom_torsion_site_symmetry_3
_geom_torsion_site_symmetry_4
_geom_torsion
_geom_torsion_publ_flag
C1 N1 N2 C2 . . . . 0.1(6) ?
N2 N1 C1 O1 . . . . 0.3(5) ?
N2 N1 C1 S1 . . . . 178.2(4) ?
C2 O1 C1 N1 . . . . -0.5(5) ?
C2 O1 C1 S1 . . . . -178.7(3) ?
N1 N2 C2 O1 . . . . -0.5(5) ?
N1 N2 C2 C3 . . . . -178.1(5) ?
C1 O1 C2 N2 . . . . 0.7(5) ?
C1 O1 C2 C3 . . . . 178.6(4) ?
C8 N3 C3 C2 . . . . -98.1(5) ?
C8 N3 C3 C4 . . . . 137.4(4) ?
N2 C2 C3 N3 . . . . -129.7(5) ?
O1 C2 C3 N3 . . . . 52.8(6) ?
N2 C2 C3 C4 . . . . -5.2(8) ?
O1 C2 C3 C4 . . . . 177.2(4) ?
N3 C3 C4 C5 . . . . -54.7(6) ?
C2 C3 C4 C5 . . . . -177.5(4) ?
C3 C4 C5 C7 . . . . -54.3(6) ?
C3 C4 C5 C6 . . . . -179.7(4) ?
C3 N3 C8 O2 . . . . 1.7(7) ?
C3 N3 C8 C9 . . . . -176.2(4) ?
O2 C8 C9 C14 . . . . -165.1(4) ?
N3 C8 C9 C14 . . . . 12.7(7) ?
O2 C8 C9 C10 . . . . 14.3(7) ?
N3 C8 C9 C10 . . . . -167.9(4) ?
C14 C9 C10 C11 . . . . 0.1(7) ?
C8 C9 C10 C11 . . . . -179.3(4) ?
C9 C10 C11 C12 . . . . 1.8(7) ?
C10 C11 C12 C13 . . . . -3.5(7) ?
C10 C11 C12 Cl1 . . . . 176.5(3) ?
C11 C12 C13 C14 . . . . 3.2(8) ?
Cl1 C12 C13 C14 . . . . -176.7(4) ?
C12 C13 C14 C9 . . . . -1.2(7) ?
C10 C9 C14 C13 . . . . -0.4(7) ?
C8 C9 C14 C13 . . . . 178.9(4) ?

loop_
_cod_related_entry_id
_cod_related_entry_database
_cod_related_entry_code
1 ChemSpider 24745076
